data_4070317
loop_
_publ_author_name
'Dietrich, H. Martin'
'T\"ornroos, Karl W.'
'Herdtweck, Eberhardt'
'Anwander, Reiner'

_publ_section_title
;
 Tetramethylaluminate and Tetramethylgallate Coordination in Rare-Earth
 Metal Half-Sandwich and Metallocene Complexes
;
_journal_issue 23
_journal_name_full Organometallics
_journal_page_first 6739
_journal_paper_doi 10.1021/om9007168
_journal_volume 28
_journal_year 2009
_chemical_formula_moiety 'C18 H39 Al2 Y'
_chemical_formula_sum 'C18 H39 Al2 Y'
_chemical_formula_weight 398.36
_chemical_name_systematic ?
_space_group_IT_number 61
_symmetry_cell_setting orthorhombic
_symmetry_Int_Tables_number 61
_symmetry_space_group_name_Hall '-P 2ac 2ab'
_symmetry_space_group_name_H-M 'P b c a'
_atom_sites_solution_hydrogens difmap
_atom_sites_solution_primary direct
_atom_sites_solution_secondary difmap
_cell_angle_alpha 90
_cell_angle_beta 90
_cell_angle_gamma 90
_cell_formula_units_Z 8
_cell_length_a 14.3915(1)
_cell_length_b 18.0601(1)
_cell_length_c 17.2583(1)
_cell_measurement_reflns_used 4582
_cell_measurement_temperature 173(1)
_cell_measurement_theta_max 25.36
_cell_measurement_theta_min 2.16
_cell_volume 4485.64(5)
_computing_cell_refinement 'DENZO (Nonius, 2001b)'
_computing_data_collection 'Kappa-CCD Control Software (Nonius, 2001a)'
_computing_data_reduction 'DENZO (Nonius, 2001b)'
_computing_molecular_graphics 'PLATON (Spek, 2001)'
_computing_publication_material 'PLATON (Spek, 2001)'
_computing_structure_refinement 'SHELXL97 (Sheldrick, 1998)'
_computing_structure_solution 'SIR92 (Altomare, 1994)'
_diffrn_ambient_temperature 173(1)
_diffrn_detector ' CCD plate '
_diffrn_detector_area_resol_mean 18
_diffrn_measured_fraction_theta_full 1.000
_diffrn_measured_fraction_theta_max 1.000
_diffrn_measurement_device ' \k-geometry diffractometer '
_diffrn_measurement_device_type ' Nonius \k-CCD diffractometer'
_diffrn_measurement_method ' phi- and omega-rotation '
_diffrn_radiation_monochromator graphite
_diffrn_radiation_source 'NONIUS FR 591 rotating anode'
_diffrn_radiation_type 'Mo K\a'
_diffrn_radiation_wavelength 0.71073
_diffrn_reflns_av_R_equivalents 0.063
_diffrn_reflns_av_sigmaI/netI 0.0178
_diffrn_reflns_limit_h_max 17
_diffrn_reflns_limit_h_min -17
_diffrn_reflns_limit_k_max 21
_diffrn_reflns_limit_k_min -21
_diffrn_reflns_limit_l_max 20
_diffrn_reflns_limit_l_min -20
_diffrn_reflns_number 75638
_diffrn_reflns_theta_full 25.36
_diffrn_reflns_theta_max 25.36
_diffrn_reflns_theta_min 2.16
_diffrn_standards_decay_% 0
_exptl_absorpt_coefficient_mu 2.673
_exptl_absorpt_correction_T_max 0.293
_exptl_absorpt_correction_T_min 0.181
_exptl_absorpt_correction_type multi-scan
_exptl_absorpt_process_details '(applied during the scaling procedure; Nonius, 2001b)'
_exptl_crystal_colour colorless
_exptl_crystal_density_diffrn 1.180
_exptl_crystal_density_meas ?
_exptl_crystal_density_method none
_exptl_crystal_description prism
_exptl_crystal_F_000 1696
_exptl_crystal_size_max 0.76
_exptl_crystal_size_mid 0.56
_exptl_crystal_size_min 0.46
_refine_diff_density_max 0.263
_refine_diff_density_min -0.186
_refine_diff_density_rms 0.048
_refine_ls_extinction_coef 0.00067(9)
_refine_ls_extinction_expression Fc^*^=kFc[1+0.001xFc^2^\l^3^/sin(2\q)]^-1/4^
_refine_ls_extinction_method SHELXL
_refine_ls_goodness_of_fit_ref 1.117
_refine_ls_hydrogen_treatment refall
_refine_ls_matrix_type full
_refine_ls_number_parameters 347
_refine_ls_number_reflns 4104
_refine_ls_number_restraints 0
_refine_ls_restrained_S_all 1.117
_refine_ls_R_factor_all 0.0409
_refine_ls_R_factor_gt 0.0301
_refine_ls_shift/su_max 0.001
_refine_ls_shift/su_mean 0.000
_refine_ls_structure_factor_coef Fsqd
_refine_ls_weighting_details 'w=1/[\s^2^(Fo^2^)+(Fo^2^)+(0.0276P)^2^+2.9837P] where P=(Fo^2^+2Fc^2^)/3'
_refine_ls_weighting_scheme sigma
_refine_ls_wR_factor_gt 0.0624
_refine_ls_wR_factor_ref 0.0667
_reflns_number_gt 3517
_reflns_number_total 4104
_reflns_threshold_expression I>2\s(I)
_cod_data_source_file om9007168_si_002.cif
_cod_data_source_block Compound1a
_cod_depositor_comments
;
The following automatic conversions were performed:

'_symmetry_cell_setting' value 'Orthorhombic' changed to
'orthorhombic' according to
/home/saulius/struct/CIF-dictionaries/cif_core.dic dictionary named
'cif_core.dic' version 2.4.2 from 2011-04-26.

Automatic conversion script
Id: cif_fix_values 1715 2011-07-08 13:25:40Z adriana 

The following automatic conversions were performed:

'_exptl_crystal_density_meas' value 'none' was changed to '?' - the
value is perceived as not measured.

Automatic conversion script
Id: cif_fix_values 3008 2015-01-20 13:52:24Z robertas 
;
_cod_database_code 4070317

loop_
_symmetry_equiv_pos_as_xyz
x,y,z
1/2-x,-y,1/2+z
1/2+x,1/2-y,-z
-x,1/2+y,1/2-z
-x,-y,-z
1/2+x,y,1/2-z
1/2-x,1/2+y,z
x,1/2-y,1/2+z

loop_
_atom_site_aniso_label
_atom_site_aniso_U_11
_atom_site_aniso_U_22
_atom_site_aniso_U_33
_atom_site_aniso_U_23
_atom_site_aniso_U_13
_atom_site_aniso_U_12
Y 0.0235(1) 0.0249(1) 0.0281(1) 0.0020(1) 0.0008(1) 0.0015(1)
Al1 0.0345(4) 0.0409(4) 0.0348(4) 0.0015(3) 0.0088(3) -0.0025(3)
Al2 0.0420(4) 0.0392(4) 0.0315(4) 0.0050(3) -0.0054(3) -0.0078(3)
C1 0.0412(16) 0.0505(18) 0.0435(16) 0.0171(14) 0.0040(14) 0.0041(14)
C2 0.0346(16) 0.0399(15) 0.0510(18) -0.0017(14) 0.0100(13) 0.0040(12)
C3 0.070(2) 0.078(3) 0.0393(18) -0.0008(18) 0.0136(17) -0.004(2)
C4 0.051(2) 0.058(2) 0.0521(19) -0.0064(16) 0.0035(16) -0.0079(16)
C5 0.0359(15) 0.0440(16) 0.0463(17) 0.0091(14) -0.0089(13) 0.0044(13)
C6 0.0437(16) 0.0298(14) 0.0369(14) -0.0012(12) 0.0011(13) -0.0021(12)
C7 0.063(2) 0.058(2) 0.0357(16) 0.0060(14) -0.0015(15) -0.0173(19)
C8 0.067(2) 0.069(2) 0.0412(18) 0.0117(17) -0.0115(17) -0.0282(19)
C11 0.0330(13) 0.0399(14) 0.0298(13) 0.0060(11) 0.0016(10) -0.0099(11)
C12 0.0272(12) 0.0411(14) 0.0389(14) -0.0100(11) 0.0100(11) -0.0077(11)
C13 0.0209(11) 0.0360(14) 0.0429(14) 0.0007(10) 0.0010(10) 0.0001(10)
C14 0.0233(11) 0.0371(13) 0.0310(12) -0.0034(10) 0.0015(10) -0.0061(10)
C15 0.0292(12) 0.0280(12) 0.0398(13) -0.0001(11) 0.0055(11) -0.0047(10)
C21 0.071(2) 0.072(2) 0.0384(17) 0.0211(18) -0.0016(17) -0.024(2)
C22 0.0465(19) 0.068(3) 0.067(2) -0.0338(19) 0.0278(17) -0.0146(17)
C23 0.0288(16) 0.055(2) 0.089(3) 0.012(2) -0.0027(17) 0.0085(14)
C24 0.0386(17) 0.079(2) 0.0357(15) -0.0120(16) 0.0004(14) -0.0151(17)
C25 0.0515(19) 0.0290(15) 0.079(2) 0.0006(15) 0.0133(18) -0.0036(14)

loop_
_atom_site_label
_atom_site_type_symbol
_atom_site_thermal_displace_type
_atom_site_fract_x
_atom_site_fract_y
_atom_site_fract_z
_atom_site_occupancy
_atom_site_U_iso_or_equiv
Y Y Uani 0.20534(1) 0.34730(1) 0.01895(1) 1.000 0.0255(1)
Al1 Al Uani 0.31673(5) 0.37922(4) -0.11887(4) 1.000 0.0367(2)
Al2 Al Uani 0.28190(5) 0.41709(4) 0.17090(4) 1.000 0.0376(2)
C1 C Uani 0.1855(2) 0.42371(19) -0.11140(19) 1.000 0.0451(10)
C2 C Uani 0.3122(2) 0.27227(16) -0.0778(2) 1.000 0.0418(9)
C3 C Uani 0.3570(3) 0.3764(3) -0.2273(2) 1.000 0.0624(13)
C4 C Uani 0.3932(2) 0.4340(2) -0.0434(2) 1.000 0.0537(11)
C5 C Uani 0.3223(2) 0.31566(17) 0.12478(18) 1.000 0.0421(9)
C6 C Uani 0.1951(2) 0.46985(14) 0.09255(17) 1.000 0.0368(8)
C7 C Uani 0.2176(3) 0.3999(2) 0.26964(18) 1.000 0.0522(11)
C8 C Uani 0.3945(3) 0.4778(2) 0.1793(2) 1.000 0.0591(11)
C11 C Uani 0.09554(16) 0.25408(14) 0.09418(14) 1.000 0.0342(8)
C12 C Uani 0.04272(16) 0.31905(14) 0.08351(14) 1.000 0.0357(8)
C13 C Uani 0.02581(15) 0.32731(13) 0.00299(14) 1.000 0.0333(8)
C14 C Uani 0.06900(15) 0.26726(13) -0.03580(13) 1.000 0.0305(7)
C15 C Uani 0.11223(16) 0.22212(13) 0.02057(14) 1.000 0.0323(7)
C21 C Uani 0.1173(3) 0.2174(2) 0.1703(2) 1.000 0.0605(11)
C22 C Uani -0.0006(3) 0.3642(2) 0.1470(2) 1.000 0.0605(14)
C23 C Uani -0.0376(2) 0.3840(2) -0.0326(3) 1.000 0.0576(13)
C24 C Uani 0.0642(2) 0.2506(2) -0.12121(17) 1.000 0.0511(10)
C25 C Uani 0.1572(2) 0.14808(16) 0.0062(2) 1.000 0.0532(10)
H11 H Uiso 0.205(2) 0.467(2) -0.133(2) 1.000 0.082(12)
H12 H Uiso 0.141(3) 0.400(2) -0.145(2) 1.000 0.084(12)
H13 H Uiso 0.146(2) 0.4384(18) -0.074(2) 1.000 0.072(11)
H21 H Uiso 0.3018(19) 0.2513(18) -0.0288(19) 1.000 0.059(9)
H22 H Uiso 0.282(2) 0.2440(19) -0.114(2) 1.000 0.072(11)
H23 H Uiso 0.377(2) 0.2662(16) -0.0825(17) 1.000 0.063(9)
H31 H Uiso 0.312(3) 0.378(3) -0.261(3) 1.000 0.106(16)
H32 H Uiso 0.380(4) 0.334(3) -0.237(3) 1.000 0.15(2)
H33 H Uiso 0.398(3) 0.415(3) -0.241(3) 1.000 0.122(17)
H41 H Uiso 0.374(3) 0.437(2) 0.007(2) 1.000 0.081(12)
H42 H Uiso 0.451(3) 0.415(2) -0.044(2) 1.000 0.093(13)
H43 H Uiso 0.403(3) 0.485(2) -0.061(2) 1.000 0.095(13)
H51 H Uiso 0.286(2) 0.2732(17) 0.1140(17) 1.000 0.057(9)
H52 H Uiso 0.373(2) 0.3150(16) 0.0852(17) 1.000 0.056(8)
H53 H Uiso 0.354(2) 0.3048(17) 0.1727(19) 1.000 0.066(9)
H61 H Uiso 0.2246(18) 0.4928(15) 0.0535(17) 1.000 0.047(8)
H62 H Uiso 0.131(2) 0.4561(15) 0.0786(15) 1.000 0.049(8)
H63 H Uiso 0.1870(19) 0.5075(17) 0.1280(18) 1.000 0.058(9)
H71 H Uiso 0.175(3) 0.364(2) 0.270(2) 1.000 0.087(13)
H72 H Uiso 0.176(3) 0.438(3) 0.283(2) 1.000 0.113(16)
H73 H Uiso 0.255(3) 0.393(2) 0.307(3) 1.000 0.104(15)
H81 H Uiso 0.419(2) 0.491(2) 0.138(2) 1.000 0.078(12)
H82 H Uiso 0.433(3) 0.464(2) 0.214(3) 1.000 0.106(15)
H83 H Uiso 0.383(3) 0.522(3) 0.194(3) 1.000 0.13(2)
H211 H Uiso 0.066(3) 0.190(2) 0.187(2) 1.000 0.101(13)
H212 H Uiso 0.127(3) 0.250(2) 0.208(2) 1.000 0.082(13)
H213 H Uiso 0.166(3) 0.188(2) 0.170(2) 1.000 0.106(17)
H221 H Uiso -0.053(3) 0.345(2) 0.163(2) 1.000 0.097(14)
H222 H Uiso -0.017(3) 0.413(2) 0.131(2) 1.000 0.096(15)
H223 H Uiso 0.039(3) 0.378(2) 0.185(2) 1.000 0.110(16)
H231 H Uiso -0.027(3) 0.428(2) -0.012(2) 1.000 0.090(14)
H232 H Uiso -0.028(3) 0.391(2) -0.085(2) 1.000 0.101(15)
H233 H Uiso -0.101(3) 0.372(2) -0.020(2) 1.000 0.100(13)
H241 H Uiso 0.039(2) 0.2023(19) -0.1313(17) 1.000 0.065(10)
H242 H Uiso 0.021(2) 0.2799(19) -0.147(2) 1.000 0.076(11)
H243 H Uiso 0.117(2) 0.2517(19) -0.148(2) 1.000 0.076(11)
H251 H Uiso 0.175(3) 0.142(2) -0.045(3) 1.000 0.099(14)
H252 H Uiso 0.120(3) 0.114(2) 0.020(2) 1.000 0.075(12)
H253 H Uiso 0.213(3) 0.139(2) 0.039(2) 1.000 0.100(15)

loop_
_atom_type_symbol
_atom_type_description
_atom_type_scat_dispersion_real
_atom_type_scat_dispersion_imag
_atom_type_scat_source
Y Y -2.7962 3.5667 'International Tables Vol C Tables 4.2.6.8 and 6.1.1.4'
Al Al 0.0645 0.0514 'International Tables Vol C Tables 4.2.6.8 and 6.1.1.4'
H H 0.0000 0.0000 'International Tables Vol C Tables 4.2.6.8 and 6.1.1.4'
C C 0.0033 0.0016 'International Tables Vol C Tables 4.2.6.8 and 6.1.1.4'

loop_
_geom_angle_atom_site_label_1
_geom_angle_atom_site_label_2
_geom_angle_atom_site_label_3
_geom_angle
_geom_angle_publ_flag
Al1 Y Al2 114.29(2) yes
Al1 Y C1 42.91(7) yes
Al1 Y C2 43.01(7) yes
Al1 Y C5 105.36(7) yes
Al1 Y C6 105.37(7) yes
Al1 Y C11 148.27(6) yes
Al1 Y C12 150.04(5) yes
Al1 Y C13 118.78(5) yes
Al1 Y C14 103.09(5) yes
Al1 Y C15 117.23(5) yes
Al2 Y C1 122.81(7) yes
Al2 Y C2 122.28(7) yes
Al2 Y C5 41.66(7) yes
Al2 Y C6 41.48(7) yes
Al2 Y C11 93.19(5) yes
Al2 Y C12 92.09(5) yes
Al2 Y C13 119.54(5) yes
Al2 Y C14 142.62(5) yes
Al2 Y C15 121.34(5) yes
C1 Y C2 78.10(10) yes
C1 Y C5 142.65(9) yes
C1 Y C6 87.98(10) yes
C1 Y C11 132.97(8) yes
C1 Y C12 111.26(8) yes
C1 Y C13 82.91(8) yes
C1 Y C14 84.28(8) yes
C1 Y C15 113.66(9) yes
C2 Y C5 87.34(10) yes
C2 Y C6 142.30(9) yes
C2 Y C11 109.32(8) yes
C2 Y C12 133.06(8) yes
C2 Y C13 115.85(8) yes
C2 Y C14 85.69(8) yes
C2 Y C15 82.09(8) yes
C5 Y C6 82.88(9) yes
C5 Y C11 84.27(8) yes
C5 Y C12 103.86(8) yes
C5 Y C13 134.02(9) yes
C5 Y C14 129.11(9) yes
C5 Y C15 97.83(9) yes
C6 Y C11 105.80(8) yes
C6 Y C12 84.64(8) yes
C6 Y C13 96.58(8) yes
C6 Y C14 127.97(8) yes
C6 Y C15 135.25(8) yes
C11 Y C12 30.92(8) yes
C11 Y C13 51.43(7) yes
C11 Y C14 51.53(7) yes
C11 Y C15 31.12(7) yes
C12 Y C13 31.26(7) yes
C12 Y C14 51.73(7) yes
C12 Y C15 51.52(7) yes
C13 Y C14 31.42(7) yes
C13 Y C15 51.73(7) yes
C14 Y C15 31.29(7) yes
Y Al1 C1 61.50(9) yes
Y Al1 C2 61.17(9) yes
Y Al1 C3 158.95(14) yes
Y Al1 C4 82.39(10) yes
C1 Al1 C2 108.42(13) yes
C1 Al1 C3 109.98(16) yes
C1 Al1 C4 105.97(13) yes
C2 Al1 C3 108.29(19) yes
C2 Al1 C4 105.13(14) yes
C3 Al1 C4 118.61(17) yes
Y Al2 C5 54.53(8) yes
Y Al2 C6 54.76(8) yes
Y Al2 C7 120.03(12) yes
Y Al2 C8 125.54(11) yes
C5 Al2 C6 108.88(12) yes
C5 Al2 C7 108.94(14) yes
C5 Al2 C8 106.83(14) yes
C6 Al2 C7 110.78(15) yes
C6 Al2 C8 106.80(13) yes
C7 Al2 C8 114.42(16) yes
Y C1 Al1 75.60(10) yes
Y C2 Al1 75.82(9) yes
Y C5 Al2 83.81(10) yes
Y C6 Al2 83.77(9) yes
Y C11 C12 74.26(14) yes
Y C11 C15 73.63(14) yes
Y C11 C21 125.7(2) yes
C12 C11 C15 108.3(2) no
C12 C11 C21 126.4(2) no
C15 C11 C21 124.7(2) no
Y C12 C11 74.82(13) yes
Y C12 C13 73.65(13) yes
Y C12 C22 124.8(2) yes
C11 C12 C13 107.9(2) no
C11 C12 C22 125.5(2) no
C13 C12 C22 125.9(2) no
Y C13 C12 75.09(13) yes
Y C13 C14 73.93(12) yes
Y C13 C23 123.18(17) yes
C12 C13 C14 107.9(2) no
C12 C13 C23 125.2(3) no
C14 C13 C23 126.5(3) no
Y C14 C13 74.66(13) yes
Y C14 C15 74.92(13) yes
Y C14 C24 119.92(17) yes
C13 C14 C15 108.0(2) no
C13 C14 C24 126.5(2) no
C15 C14 C24 125.4(2) no
Y C15 C11 75.25(14) yes
Y C15 C14 73.80(13) yes
Y C15 C25 122.88(16) yes
C11 C15 C14 107.9(2) no
C11 C15 C25 125.6(2) no
C14 C15 C25 126.0(2) no
Y C1 H11 140(2) no
Y C1 H12 111(2) no
Y C1 H13 67(2) no
Al1 C1 H11 91.5(19) no
Al1 C1 H12 114(2) no
Al1 C1 H13 138(2) no
H11 C1 H12 110(3) no
H11 C1 H13 104(3) no
H12 C1 H13 98(3) no
Y C2 H21 62.9(19) no
Y C2 H22 116.1(19) no
Y C2 H23 133.6(18) no
Al1 C2 H21 134(2) no
Al1 C2 H22 108(2) no
Al1 C2 H23 92.8(18) no
H21 C2 H22 108(3) no
H21 C2 H23 101(2) no
H22 C2 H23 110(3) no
Al1 C3 H31 115(3) no
Al1 C3 H32 109(4) no
Al1 C3 H33 114(3) no
H31 C3 H32 101(5) no
H31 C3 H33 106(5) no
H32 C3 H33 112(5) no
Al1 C4 H41 119(3) no
Al1 C4 H42 109(2) no
Al1 C4 H43 110(2) no
H41 C4 H42 108(3) no
H41 C4 H43 106(3) no
H42 C4 H43 103(3) no
Y C5 H51 71.1(18) no
Y C5 H52 89.7(17) no
Y C5 H53 166.5(18) no
Al2 C5 H51 129.4(18) no
Al2 C5 H52 118.4(17) no
Al2 C5 H53 89.0(18) no
H51 C5 H52 105(2) no
H51 C5 H53 105(3) no
H52 C5 H53 104(2) no
Y C6 H61 90.0(18) no
Y C6 H62 73.4(16) no
Y C6 H63 167.3(19) no
Al2 C6 H61 114.6(17) no
Al2 C6 H62 127.4(16) no
Al2 C6 H63 89.0(18) no
H61 C6 H62 112(2) no
H61 C6 H63 103(3) no
H62 C6 H63 103(2) no
Al2 C7 H71 116(2) no
Al2 C7 H72 113(2) no
Al2 C7 H73 113(3) no
H71 C7 H72 95(4) no
H71 C7 H73 109(4) no
H72 C7 H73 109(4) no
Al2 C8 H81 117(2) no
Al2 C8 H82 115(3) no
Al2 C8 H83 113(3) no
H81 C8 H82 114(4) no
H81 C8 H83 94(4) no
H82 C8 H83 101(4) no
C11 C21 H211 110(2) no
C11 C21 H212 112(2) no
C11 C21 H213 115(2) no
H211 C21 H212 104(3) no
H211 C21 H213 108(4) no
H212 C21 H213 106(4) no
C12 C22 H221 112(2) no
C12 C22 H222 113(2) no
C12 C22 H223 115(2) no
H221 C22 H222 104(4) no
H221 C22 H223 115(3) no
H222 C22 H223 96(3) no
C13 C23 H231 110(3) no
C13 C23 H232 114(2) no
C13 C23 H233 109(2) no
H231 C23 H232 104(3) no
H231 C23 H233 106(3) no
H232 C23 H233 113(3) no
C14 C24 H241 112.1(18) no
C14 C24 H242 113(2) no
C14 C24 H243 118(2) no
H241 C24 H242 100(3) no
H241 C24 H243 104(3) no
H242 C24 H243 108(3) no
C15 C25 H251 112(2) no
C15 C25 H252 109(3) no
C15 C25 H253 114(2) no
H251 C25 H252 111(3) no
H251 C25 H253 107(3) no
H252 C25 H253 103(3) no

loop_
_geom_bond_atom_site_label_1
_geom_bond_atom_site_label_2
_geom_bond_distance
_geom_bond_publ_flag
Y Al1 2.9257(7) yes
Y Al2 3.1112(7) yes
Y C1 2.655(3) yes
Y C2 2.644(3) yes
Y C5 2.549(3) yes
Y C6 2.556(3) yes
Y C11 2.649(2) yes
Y C12 2.642(2) yes
Y C13 2.623(2) yes
Y C14 2.614(2) yes
Y C15 2.628(2) yes
Al1 C1 2.057(3) yes
Al1 C2 2.059(3) yes
Al1 C3 1.960(4) yes
Al1 C4 1.971(3) yes
Al2 C5 2.080(3) yes
Al2 C6 2.073(3) yes
Al2 C7 1.964(3) yes
Al2 C8 1.962(4) yes
C11 C12 1.410(3) no
C11 C15 1.416(3) no
C11 C21 1.504(4) no
C12 C13 1.419(3) no
C12 C22 1.501(4) no
C13 C14 1.418(3) no
C13 C23 1.503(4) no
C14 C15 1.414(3) no
C14 C24 1.506(4) no
C15 C25 1.506(4) no
C1 H11 0.91(4) no
C1 H12 0.96(4) no
C1 H13 0.90(3) no
C2 H21 0.94(3) no
C2 H22 0.92(3) no
C2 H23 0.94(3) no
C3 H31 0.87(5) no
C3 H32 0.85(5) no
C3 H33 0.94(5) no
C4 H41 0.91(4) no
C4 H42 0.90(4) no
C4 H43 0.98(4) no
C5 H51 0.95(3) no
C5 H52 1.00(3) no
C5 H53 0.97(3) no
C6 H61 0.90(3) no
C6 H62 0.99(3) no
C6 H63 0.92(3) no
C7 H71 0.89(4) no
C7 H72 0.94(5) no
C7 H73 0.85(5) no
C8 H81 0.83(3) no
C8 H82 0.85(5) no
C8 H83 0.85(5) no
C21 H211 0.93(4) no
C21 H212 0.89(4) no
C21 H213 0.88(4) no
C22 H221 0.88(4) no
C22 H222 0.95(4) no
C22 H223 0.90(4) no
C23 H231 0.88(4) no
C23 H232 0.92(4) no
C23 H233 0.96(4) no
C24 H241 0.96(3) no
C24 H242 0.93(3) no
C24 H243 0.89(3) no
C25 H251 0.93(5) no
C25 H252 0.85(4) no
C25 H253 1.00(4) no
